data_7016554
loop_
_publ_author_name
'Hietsoi, Oleksandr'
'Filatov, Alexander S.'
'Dubceac, Cristina'
'Petrukhina, Marina A.'

_publ_section_title
;
 Tetranuclear copper(i) carboxylates: the effect of a stepwise increase
 in Lewis acidity on solid-state structures and photoluminescence.
;
_journal_issue 34
_journal_name_full 'Dalton transactions (Cambridge, England : 2003)'
_journal_page_first 8598
_journal_page_last 8603
_journal_paper_doi 10.1039/c1dt10848d
_journal_volume 40
_journal_year 2011
_chemical_formula_moiety 'C11 H15 Cu4 F3 O8'
_chemical_formula_sum 'C11 H15 Cu4 F3 O8'
_chemical_formula_weight 586.39
_chemical_name_common
;tris-(propionato-O,O')-mono-(trifluoroacetato-O,O')-
tetracopper(I,I,I,I)
;
_chemical_name_systematic
;
tris-(propionato-O,O')-mono-(trifluoroacetato-O,O')-
tetracopper(I,I,I,I)

;
_space_group_IT_number 2
_symmetry_cell_setting triclinic
_symmetry_Int_Tables_number 2
_symmetry_space_group_name_Hall '-P 1'
_symmetry_space_group_name_H-M 'P -1'
_atom_sites_solution_hydrogens geom
_atom_sites_solution_primary direct
_atom_sites_solution_secondary difmap
_audit_creation_method SHELXL-97
_cell_angle_alpha 82.081(4)
_cell_angle_beta 74.388(4)
_cell_angle_gamma 89.996(4)
_cell_formula_units_Z 2
_cell_length_a 7.644(2)
_cell_length_b 9.126(2)
_cell_length_c 12.947(4)
_cell_measurement_reflns_used 3942
_cell_measurement_temperature 173(2)
_cell_measurement_theta_max 26.04
_cell_measurement_theta_min 2.59
_cell_volume 860.9(4)
_computing_cell_refinement 'SAINT Ver. 6.22 (Bruker-AXS, 2003)'
_computing_data_collection 'SMART Ver. 5.622 (Bruker-AXS, 2003)'
_computing_data_reduction 'SAINT Ver. 6.22'
_computing_molecular_graphics 'SHELXTL Ver. 6.14'
_computing_publication_material 'SHELXTL Ver. 6.14'
_computing_structure_refinement 'SHELXTL Ver. 6.14'
_computing_structure_solution 'SHELXTL Ver. 6.14 (Bruker-AXS, 2003)'
_diffrn_ambient_temperature 173(2)
_diffrn_measured_fraction_theta_full 0.984
_diffrn_measured_fraction_theta_max 0.974
_diffrn_measurement_device_type 'Bruker SMART APEX CCD area-detector'
_diffrn_measurement_method '0.30\% \w scans'
_diffrn_radiation_monochromator graphite
_diffrn_radiation_source 'fine-focus sealed tube'
_diffrn_radiation_type Mo-K\a
_diffrn_radiation_wavelength 0.71073
_diffrn_reflns_av_R_equivalents 0.0467
_diffrn_reflns_av_sigmaI/netI 0.0609
_diffrn_reflns_limit_h_max 9
_diffrn_reflns_limit_h_min -9
_diffrn_reflns_limit_k_max 11
_diffrn_reflns_limit_k_min -11
_diffrn_reflns_limit_l_max 15
_diffrn_reflns_limit_l_min -15
_diffrn_reflns_number 6548
_diffrn_reflns_theta_full 25.00
_diffrn_reflns_theta_max 26.04
_diffrn_reflns_theta_min 2.25
_diffrn_standards_number 0
_exptl_absorpt_coefficient_mu 4.941
_exptl_absorpt_correction_T_max 0.9076
_exptl_absorpt_correction_T_min 0.3714
_exptl_absorpt_correction_type multi-scan
_exptl_absorpt_process_details
;
SADABS (Bruker-AXS, 2003)
;
_exptl_crystal_colour colorless
_exptl_crystal_density_diffrn 2.262
_exptl_crystal_density_method 'not measured'
_exptl_crystal_description plate
_exptl_crystal_F_000 576
_exptl_crystal_size_max 0.25
_exptl_crystal_size_mid 0.15
_exptl_crystal_size_min 0.02
_refine_diff_density_max 1.506
_refine_diff_density_min -0.819
_refine_diff_density_rms 0.155
_refine_ls_extinction_method none
_refine_ls_goodness_of_fit_ref 1.020
_refine_ls_hydrogen_treatment noref
_refine_ls_matrix_type full
_refine_ls_number_parameters 265
_refine_ls_number_reflns 3308
_refine_ls_number_restraints 84
_refine_ls_restrained_S_all 1.012
_refine_ls_R_factor_all 0.0691
_refine_ls_R_factor_gt 0.0557
_refine_ls_shift/su_max 0.000
_refine_ls_shift/su_mean 0.000
_refine_ls_structure_factor_coef Fsqd
_refine_ls_weighting_details 'calc w=1/[\s^2^(Fo^2^)+(0.0971P)^2^+1.4553P] where P=(Fo^2^+2Fc^2^)/3'
_refine_ls_weighting_scheme calc
_refine_ls_wR_factor_gt 0.1553
_refine_ls_wR_factor_ref 0.1683
_reflns_number_gt 2537
_reflns_number_total 3308
_reflns_threshold_expression I>2\s(I)
_cod_data_source_file c1dt10848d.txt
_cod_data_source_block 2
_cod_depositor_comments
;
The following automatic conversions were performed:

'_symmetry_cell_setting' value 'Triclinic' changed to 'triclinic'
according to /home/saulius/struct/CIF-dictionaries/cif_core.dic
dictionary named 'cif_core.dic' version 2.4.1 from 2010-06-29.

Automatic conversion script
Id: cif_fix_values 1715 2011-07-08 13:25:40Z adriana 
;
_cod_original_sg_symbol_Hall '-P 1 '
_cod_original_sg_symbol_H-M 'P -1 '
_cod_database_code 7016554

loop_
_symmetry_equiv_pos_as_xyz
'x, y, z'
'-x, -y, -z'

loop_
_atom_site_label
_atom_site_type_symbol
_atom_site_fract_x
_atom_site_fract_y
_atom_site_fract_z
_atom_site_U_iso_or_equiv
_atom_site_adp_type
_atom_site_occupancy
_atom_site_symmetry_multiplicity
_atom_site_calc_flag
_atom_site_refinement_flags
_atom_site_disorder_assembly
_atom_site_disorder_group
Cu1 Cu 0.52033(9) 0.74020(8) 0.51458(6) 0.0442(2) Uani 1 1 d . . .
Cu2 Cu 0.21500(9) 0.88854(8) 0.49347(6) 0.0441(2) Uani 1 1 d . . .
Cu4 Cu 0.28297(10) 0.58596(8) 0.43984(6) 0.0459(2) Uani 1 1 d . . .
Cu3 Cu -0.02253(10) 0.74039(12) 0.41331(6) 0.0584(3) Uani 1 1 d . . .
O1 O 0.6355(5) 0.8602(5) 0.3848(3) 0.0479(10) Uani 1 1 d . . .
O8 O 0.4005(6) 0.6259(5) 0.6455(3) 0.0456(10) Uani 1 1 d . . .
O7 O 0.2073(6) 0.4981(5) 0.5863(3) 0.0484(10) Uani 1 1 d . . .
O3 O 0.0335(5) 0.8301(5) 0.6222(3) 0.0443(9) Uani 1 1 d . . .
O6 O 0.3606(6) 0.6511(5) 0.2890(3) 0.0505(10) Uani 1 1 d . . .
O2 O 0.3893(5) 0.9797(5) 0.3700(4) 0.0499(10) Uani 1 1 d . . .
O5 O 0.1179(6) 0.7732(6) 0.2688(3) 0.0595(13) Uani 1 1 d . . .
O4 O -0.1627(6) 0.7142(6) 0.5576(4) 0.0557(12) Uani 1 1 d . . .
C1 C 0.5530(7) 0.9543(6) 0.3366(4) 0.0391(12) Uani 1 1 d . . .
C7 C 0.2693(8) 0.7251(6) 0.2364(5) 0.0427(13) Uani 1 1 d . A .
C4 C -0.1125(7) 0.7561(6) 0.6347(5) 0.0403(12) Uani 1 1 d . . .
C11 C 0.2361(10) 0.5228(8) 0.8634(5) 0.0550(16) Uani 1 1 d . . .
H11A H 0.3685 0.5328 0.8492 0.083 Uiso 1 1 calc R . .
H11B H 0.1856 0.4588 0.9325 0.083 Uiso 1 1 calc R . .
H11C H 0.1840 0.6207 0.8671 0.083 Uiso 1 1 calc R . .
C3 C 0.8171(9) 0.9742(9) 0.1652(6) 0.0630(19) Uani 1 1 d . . .
H3A H 0.8981 0.9403 0.2101 0.094 Uiso 1 1 calc R . .
H3B H 0.8835 1.0455 0.1033 0.094 Uiso 1 1 calc R . .
H3C H 0.7735 0.8893 0.1390 0.094 Uiso 1 1 calc R . .
C10 C 0.1906(10) 0.4555(8) 0.7735(5) 0.0548(16) Uani 1 1 d . . .
H10A H 0.2306 0.3522 0.7772 0.066 Uiso 1 1 calc R . .
H10B H 0.0567 0.4515 0.7875 0.066 Uiso 1 1 calc R . .
C5 C -0.2349(8) 0.7110(8) 0.7475(5) 0.0517(15) Uani 1 1 d . . .
H5A H -0.3625 0.7244 0.7455 0.062 Uiso 1 1 calc R . .
H5B H -0.2213 0.6042 0.7693 0.062 Uiso 1 1 calc R . .
C2 C 0.6591(9) 1.0466(7) 0.2311(5) 0.0506(15) Uani 1 1 d . . .
H2A H 0.5746 1.0738 0.1862 0.061 Uiso 1 1 calc R . .
H2B H 0.7038 1.1396 0.2485 0.061 Uiso 1 1 calc R . .
C6 C -0.2015(10) 0.7912(12) 0.8294(6) 0.080(3) Uani 1 1 d . . .
H6A H -0.0807 0.7692 0.8387 0.120 Uiso 1 1 calc R . .
H6B H -0.2938 0.7611 0.8981 0.120 Uiso 1 1 calc R . .
H6C H -0.2072 0.8977 0.8069 0.120 Uiso 1 1 calc R . .
C9 C 0.2714(8) 0.5327(6) 0.6600(5) 0.0402(12) Uani 1 1 d . . .
C8 C 0.3532(10) 0.7573(9) 0.1129(5) 0.0596(16) Uani 1 1 d U . .
F1 F 0.336(2) 0.6432(17) 0.0703(11) 0.102(4) Uani 0.60 1 d PU A 1
F2 F 0.5308(12) 0.7938(16) 0.0895(7) 0.092(3) Uani 0.60 1 d PU A 1
F3 F 0.2805(19) 0.8663(16) 0.0653(8) 0.107(4) Uani 0.60 1 d PU A 1
F1X F 0.440(4) 0.651(3) 0.0685(18) 0.147(10) Uani 0.40 1 d PU A 2
F2X F 0.417(4) 0.885(2) 0.0800(14) 0.122(6) Uani 0.40 1 d PU A 2
F3X F 0.213(2) 0.754(3) 0.0577(12) 0.106(5) Uani 0.40 1 d PU A 2

loop_
_atom_site_aniso_label
_atom_site_aniso_U_11
_atom_site_aniso_U_22
_atom_site_aniso_U_33
_atom_site_aniso_U_23
_atom_site_aniso_U_13
_atom_site_aniso_U_12
Cu1 0.0342(4) 0.0504(5) 0.0430(4) 0.0028(3) -0.0069(3) 0.0012(3)
Cu2 0.0303(4) 0.0474(4) 0.0473(5) 0.0004(3) -0.0018(3) 0.0000(3)
Cu4 0.0504(5) 0.0454(4) 0.0403(4) -0.0024(3) -0.0114(3) 0.0045(3)
Cu3 0.0324(4) 0.0988(7) 0.0417(5) -0.0078(4) -0.0075(3) 0.0026(4)
O1 0.034(2) 0.058(3) 0.045(2) 0.0029(19) -0.0036(17) -0.0041(18)
O8 0.041(2) 0.046(2) 0.044(2) 0.0072(18) -0.0091(18) -0.0010(18)
O7 0.060(3) 0.043(2) 0.042(2) -0.0018(18) -0.015(2) -0.0014(19)
O3 0.028(2) 0.055(2) 0.045(2) -0.0045(19) -0.0031(16) -0.0040(17)
O6 0.058(3) 0.046(2) 0.042(2) -0.0053(18) -0.006(2) 0.011(2)
O2 0.036(2) 0.047(2) 0.057(3) 0.0041(19) -0.0004(19) 0.0012(18)
O5 0.038(2) 0.099(4) 0.040(2) -0.006(2) -0.0088(19) 0.006(2)
O4 0.031(2) 0.086(3) 0.048(2) -0.012(2) -0.0047(18) -0.003(2)
C1 0.035(3) 0.040(3) 0.041(3) -0.005(2) -0.008(2) -0.007(2)
C7 0.045(3) 0.044(3) 0.036(3) 0.000(2) -0.009(2) -0.006(3)
C4 0.027(3) 0.046(3) 0.046(3) -0.005(2) -0.006(2) 0.007(2)
C11 0.061(4) 0.059(4) 0.045(3) -0.003(3) -0.017(3) 0.003(3)
C3 0.045(4) 0.072(5) 0.055(4) 0.012(3) 0.005(3) 0.009(3)
C10 0.065(4) 0.055(4) 0.040(3) 0.002(3) -0.011(3) -0.008(3)
C5 0.040(3) 0.058(4) 0.048(4) 0.000(3) 0.001(3) 0.004(3)
C2 0.046(3) 0.045(3) 0.052(4) 0.003(3) -0.004(3) -0.007(3)
C6 0.046(4) 0.149(8) 0.040(4) -0.028(5) 0.004(3) -0.022(5)
C9 0.041(3) 0.038(3) 0.040(3) -0.008(2) -0.007(2) 0.012(2)
C8 0.063(4) 0.065(4) 0.043(4) 0.001(3) -0.007(3) -0.001(3)
F1 0.141(11) 0.102(7) 0.054(6) -0.034(6) -0.001(7) -0.040(7)
F2 0.056(4) 0.145(9) 0.061(5) 0.011(6) -0.003(4) -0.021(5)
F3 0.115(8) 0.127(8) 0.053(5) 0.031(6) -0.002(6) 0.048(8)
F1X 0.21(2) 0.126(12) 0.057(9) 0.017(10) 0.022(15) 0.102(15)
F2X 0.155(17) 0.102(9) 0.089(11) 0.018(9) -0.014(12) -0.058(11)
F3X 0.113(11) 0.143(15) 0.065(8) 0.007(10) -0.040(8) -0.028(10)

loop_
_atom_type_symbol
_atom_type_description
_atom_type_scat_dispersion_real
_atom_type_scat_dispersion_imag
_atom_type_scat_source
C C 0.0033 0.0016 'International Tables Vol C Tables 4.2.6.8 and 6.1.1.4'
H H 0.0000 0.0000 'International Tables Vol C Tables 4.2.6.8 and 6.1.1.4'
O O 0.0106 0.0060 'International Tables Vol C Tables 4.2.6.8 and 6.1.1.4'
Cu Cu 0.3201 1.2651 'International Tables Vol C Tables 4.2.6.8 and 6.1.1.4'
F F 0.0171 0.0103 'International Tables Vol C Tables 4.2.6.8 and 6.1.1.4'

loop_
_geom_angle_atom_site_label_1
_geom_angle_atom_site_label_2
_geom_angle_atom_site_label_3
_geom_angle
_geom_angle_publ_flag
O8 Cu1 O1 178.1(2) yes
O8 Cu1 Cu4 82.01(13) yes
O1 Cu1 Cu4 98.30(14) yes
O8 Cu1 Cu2 94.24(13) yes
O1 Cu1 Cu2 84.17(14) yes
Cu4 Cu1 Cu2 64.90(3) yes
O3 Cu2 O2 170.28(19) yes
O3 Cu2 Cu1 106.30(13) yes
O2 Cu2 Cu1 79.17(13) yes
O3 Cu2 Cu3 80.52(13) yes
O2 Cu2 Cu3 104.55(15) yes
Cu1 Cu2 Cu3 116.03(4) yes
O3 Cu2 Cu4 95.16(14) yes
O2 Cu2 Cu4 94.56(14) yes
Cu1 Cu2 Cu4 57.35(3) yes
Cu3 Cu2 Cu4 58.69(3) yes
O7 Cu4 O6 173.28(19) yes
O7 Cu4 Cu1 82.30(13) yes
O6 Cu4 Cu1 101.95(15) yes
O7 Cu4 Cu3 102.70(14) yes
O6 Cu4 Cu3 80.35(14) yes
Cu1 Cu4 Cu3 114.92(4) yes
O7 Cu4 Cu2 93.34(13) yes
O6 Cu4 Cu2 93.33(13) yes
Cu1 Cu4 Cu2 57.74(3) yes
Cu3 Cu4 Cu2 57.20(3) yes
O4 Cu3 O5 178.2(2) yes
O4 Cu3 Cu2 83.35(14) yes
O5 Cu3 Cu2 95.65(15) yes
O4 Cu3 Cu4 99.04(15) yes
O5 Cu3 Cu4 81.86(15) yes
Cu2 Cu3 Cu4 64.11(3) yes
C1 O1 Cu1 122.8(4) yes
C9 O8 Cu1 126.2(4) yes
C9 O7 Cu4 124.7(4) yes
C4 O3 Cu2 127.8(4) yes
C7 O6 Cu4 124.8(4) yes
C1 O2 Cu2 129.3(4) yes
C7 O5 Cu3 124.2(4) yes
C4 O4 Cu3 124.3(4) yes
O2 C1 O1 124.5(5) ?
O2 C1 C2 116.7(5) ?
O1 C1 C2 118.8(5) ?
O5 C7 O6 128.8(6) ?
O5 C7 C8 114.9(5) ?
O6 C7 C8 116.3(6) ?
O3 C4 O4 123.9(5) ?
O3 C4 C5 119.3(5) ?
O4 C4 C5 116.8(5) ?
C10 C11 H11A 109.5 ?
C10 C11 H11B 109.5 ?
H11A C11 H11B 109.5 ?
C10 C11 H11C 109.5 ?
H11A C11 H11C 109.5 ?
H11B C11 H11C 109.5 ?
C2 C3 H3A 109.5 ?
C2 C3 H3B 109.5 ?
H3A C3 H3B 109.5 ?
C2 C3 H3C 109.5 ?
H3A C3 H3C 109.5 ?
H3B C3 H3C 109.5 ?
C9 C10 C11 116.7(6) ?
C9 C10 H10A 108.1 ?
C11 C10 H10A 108.1 ?
C9 C10 H10B 108.1 ?
C11 C10 H10B 108.1 ?
H10A C10 H10B 107.3 ?
C6 C5 C4 115.2(6) ?
C6 C5 H5A 108.5 ?
C4 C5 H5A 108.5 ?
C6 C5 H5B 108.5 ?
C4 C5 H5B 108.5 ?
H5A C5 H5B 107.5 ?
C3 C2 C1 115.7(5) ?
C3 C2 H2A 108.4 ?
C1 C2 H2A 108.4 ?
C3 C2 H2B 108.4 ?
C1 C2 H2B 108.4 ?
H2A C2 H2B 107.4 ?
C5 C6 H6A 109.5 ?
C5 C6 H6B 109.5 ?
H6A C6 H6B 109.5 ?
C5 C6 H6C 109.5 ?
H6A C6 H6C 109.5 ?
H6B C6 H6C 109.5 ?
O7 C9 O8 124.8(5) ?
O7 C9 C10 117.8(5) ?
O8 C9 C10 117.4(5) ?
F1 C8 F3 107.9(11) ?
F1 C8 F2 108.1(10) ?
F3 C8 F2 106.2(10) ?
F2X C8 F3X 100.9(14) ?
F1 C8 F3X 62.2(11) ?
F1X C8 F3X 94.1(16) ?
F2X C8 C7 114.1(10) ?
F1 C8 C7 109.8(8) ?
F1X C8 C7 115.8(11) ?
F3 C8 C7 113.9(7) ?
F2 C8 C7 110.8(6) ?
F3X C8 C7 110.1(8) ?

loop_
_geom_bond_atom_site_label_1
_geom_bond_atom_site_label_2
_geom_bond_distance
_geom_bond_publ_flag
Cu1 O8 1.864(4) yes
Cu1 O1 1.870(4) yes
Cu1 Cu4 2.7441(11) yes
Cu1 Cu2 2.7561(11) yes
Cu2 O3 1.870(4) yes
Cu2 O2 1.873(4) yes
Cu2 Cu3 2.7574(12) yes
Cu2 Cu4 2.9513(13) yes
Cu4 O7 1.888(4) yes
Cu4 O6 1.892(4) yes
Cu4 Cu3 2.8028(12) yes
Cu3 O4 1.870(4) yes
Cu3 O5 1.873(4) yes
O1 C1 1.260(7) yes
O8 C9 1.261(7) yes
O7 C9 1.258(7) yes
O3 C4 1.265(7) yes
O6 C7 1.239(7) yes
O2 C1 1.242(7) yes
O5 C7 1.223(7) yes
O4 C4 1.265(7) yes
C1 C2 1.523(8) ?
C7 C8 1.540(9) ?
C4 C5 1.510(8) ?
C11 C10 1.506(9) ?
C11 H11A 0.9800 ?
C11 H11B 0.9800 ?
C11 H11C 0.9800 ?
C3 C2 1.491(9) ?
C3 H3A 0.9800 ?
C3 H3B 0.9800 ?
C3 H3C 0.9800 ?
C10 C9 1.505(8) ?
C10 H10A 0.9900 ?
C10 H10B 0.9900 ?
C5 C6 1.443(10) ?
C5 H5A 0.9900 ?
C5 H5B 0.9900 ?
C2 H2A 0.9900 ?
C2 H2B 0.9900 ?
C6 H6A 0.9800 ?
C6 H6B 0.9800 ?
C6 H6C 0.9800 ?
C8 F2X 1.240(17) ?
C8 F1 1.266(14) ?
C8 F1X 1.29(2) ?
C8 F3 1.302(11) ?
C8 F2 1.341(11) ?
C8 F3X 1.444(16) ?
